data_4064184
loop_
_publ_author_name
'Tan, Runyu'
'Song, Datong'

_publ_section_title
;
 C&#x2212;H and C&#x2212;S Activations of Quinoline-Functionalized
 Thiophenes by Platinum Complexes
;
_journal_issue 6
_journal_name_full Organometallics
_journal_page_first 1637
_journal_paper_doi 10.1021/om101171s
_journal_volume 30
_journal_year 2011
_chemical_formula_sum 'C26 H16 N2 Pt S2'
_chemical_formula_weight 615.62
_chemical_name_systematic
; 
 ? 
;
_space_group_IT_number 14
_symmetry_cell_setting monoclinic
_symmetry_space_group_name_Hall '-P 2ybc'
_symmetry_space_group_name_H-M 'P 1 21/c 1'
_atom_sites_solution_hydrogens geom
_atom_sites_solution_primary direct
_atom_sites_solution_secondary difmap
_audit_creation_method SHELXL-97
_cell_angle_alpha 90.00
_cell_angle_beta 106.919(2)
_cell_angle_gamma 90.00
_cell_formula_units_Z 4
_cell_length_a 8.2609(4)
_cell_length_b 18.9443(10)
_cell_length_c 13.1963(6)
_cell_measurement_reflns_used 4561
_cell_measurement_temperature 150(2)
_cell_measurement_theta_max 27.55
_cell_measurement_theta_min 1.94
_cell_volume 1975.79(17)
_computing_structure_refinement 'SHELXL-97 (Sheldrick, 2008)'
_computing_structure_solution 'SHELXS-97 (Sheldrick, 2008)'
_diffrn_ambient_temperature 150(2)
_diffrn_measured_fraction_theta_full 0.998
_diffrn_measured_fraction_theta_max 0.998
_diffrn_radiation_monochromator graphite
_diffrn_radiation_source 'fine-focus sealed tube'
_diffrn_radiation_type MoK\a
_diffrn_radiation_wavelength 0.71073
_diffrn_reflns_av_R_equivalents 0.0701
_diffrn_reflns_av_sigmaI/netI 0.0712
_diffrn_reflns_limit_h_max 10
_diffrn_reflns_limit_h_min -10
_diffrn_reflns_limit_k_max 24
_diffrn_reflns_limit_k_min -24
_diffrn_reflns_limit_l_max 17
_diffrn_reflns_limit_l_min -16
_diffrn_reflns_number 17406
_diffrn_reflns_theta_full 27.55
_diffrn_reflns_theta_max 27.55
_diffrn_reflns_theta_min 1.94
_exptl_absorpt_coefficient_mu 7.331
_exptl_absorpt_correction_T_max 0.8100
_exptl_absorpt_correction_T_min 0.6279
_exptl_absorpt_correction_type multi-scan
_exptl_absorpt_process_details 'bruker apex 2'
_exptl_crystal_colour yellow
_exptl_crystal_density_diffrn 2.070
_exptl_crystal_density_method 'not measured'
_exptl_crystal_description block
_exptl_crystal_F_000 1184
_exptl_crystal_size_max 0.07
_exptl_crystal_size_mid 0.04
_exptl_crystal_size_min 0.03
_refine_diff_density_max 1.402
_refine_diff_density_min -0.745
_refine_diff_density_rms 0.193
_refine_ls_extinction_method none
_refine_ls_goodness_of_fit_ref 0.964
_refine_ls_hydrogen_treatment constr
_refine_ls_matrix_type full
_refine_ls_number_parameters 280
_refine_ls_number_reflns 4561
_refine_ls_number_restraints 0
_refine_ls_restrained_S_all 0.964
_refine_ls_R_factor_all 0.0658
_refine_ls_R_factor_gt 0.0355
_refine_ls_shift/su_max 0.000
_refine_ls_shift/su_mean 0.000
_refine_ls_structure_factor_coef Fsqd
_refine_ls_weighting_details 'calc w=1/[\s^2^(Fo^2^)+(0.0297P)^2^+0.0000P] where P=(Fo^2^+2Fc^2^)/3'
_refine_ls_weighting_scheme calc
_refine_ls_wR_factor_gt 0.0637
_refine_ls_wR_factor_ref 0.0721
_reflns_number_gt 3331
_reflns_number_total 4561
_reflns_threshold_expression >2sigma(I)
_cod_data_source_file om101171s_si_002.cif
_cod_data_source_block 3b
_cod_original_sg_symbol_H-M P2(1)/c
_cod_database_code 4064184

loop_
_symmetry_equiv_pos_as_xyz
'x, y, z'
'-x, y+1/2, -z+1/2'
'-x, -y, -z'
'x, -y-1/2, z-1/2'

loop_
_atom_site_label
_atom_site_type_symbol
_atom_site_fract_x
_atom_site_fract_y
_atom_site_fract_z
_atom_site_U_iso_or_equiv
_atom_site_adp_type
_atom_site_occupancy
_atom_site_symmetry_multiplicity
_atom_site_calc_flag
_atom_site_refinement_flags
C1 C 0.3525(8) 0.4353(3) 0.1904(4) 0.0148(13) Uani 1 1 d .
C2 C 0.3359(7) 0.4762(3) 0.2723(5) 0.0159(14) Uani 1 1 d .
C3 C 0.4034(8) 0.4429(3) 0.3739(5) 0.0196(14) Uani 1 1 d .
H3A H 0.3977 0.4637 0.4382 0.024 Uiso 1 1 calc R
C4 C 0.4753(8) 0.3797(3) 0.3699(5) 0.0212(14) Uani 1 1 d .
H4A H 0.5280 0.3514 0.4299 0.025 Uiso 1 1 calc R
C5 C 0.3650(8) 0.6103(3) 0.0244(5) 0.0176(13) Uani 1 1 d .
H5A H 0.4046 0.5911 -0.0305 0.021 Uiso 1 1 calc R
C6 C 0.3579(8) 0.6834(3) 0.0321(5) 0.0221(15) Uani 1 1 d .
H6A H 0.3956 0.7129 -0.0147 0.027 Uiso 1 1 calc R
C7 C 0.2956(8) 0.7120(3) 0.1084(5) 0.0199(14) Uani 1 1 d .
H7A H 0.2783 0.7615 0.1107 0.024 Uiso 1 1 calc R
C8 C 0.2578(8) 0.6673(3) 0.1830(5) 0.0217(15) Uani 1 1 d .
C9 C 0.2043(8) 0.6952(3) 0.2679(5) 0.0212(14) Uani 1 1 d .
H9A H 0.1859 0.7445 0.2718 0.025 Uiso 1 1 calc R
C10 C 0.1792(8) 0.6511(4) 0.3437(5) 0.0272(16) Uani 1 1 d .
H10A H 0.1376 0.6694 0.3984 0.033 Uiso 1 1 calc R
C11 C 0.2148(8) 0.5788(4) 0.3411(5) 0.0215(15) Uani 1 1 d .
H11A H 0.2006 0.5493 0.3961 0.026 Uiso 1 1 calc R
C12 C 0.2695(7) 0.5487(3) 0.2616(5) 0.0168(13) Uani 1 1 d .
C13 C 0.2790(7) 0.5929(3) 0.1764(5) 0.0163(13) Uani 1 1 d .
C14 C 0.2114(8) 0.3636(3) -0.0152(5) 0.0165(13) Uani 1 1 d .
C15 C 0.2203(7) 0.3394(3) -0.1120(5) 0.0148(13) Uani 1 1 d .
C16 C 0.1850(8) 0.2665(3) -0.1306(5) 0.0207(14) Uani 1 1 d .
H16A H 0.1916 0.2425 -0.1925 0.025 Uiso 1 1 calc R
C17 C 0.1404(8) 0.2344(3) -0.0501(5) 0.0218(15) Uani 1 1 d .
H17A H 0.1087 0.1862 -0.0497 0.026 Uiso 1 1 calc R
C18 C 0.0840(8) 0.5536(3) -0.1388(5) 0.0199(14) Uani 1 1 d .
H18A H 0.0464 0.5743 -0.0840 0.024 Uiso 1 1 calc R
C19 C 0.0526(8) 0.5900(3) -0.2360(5) 0.0215(14) Uani 1 1 d .
H19A H -0.0102 0.6328 -0.2478 0.026 Uiso 1 1 calc R
C20 C 0.1145(8) 0.5624(3) -0.3129(5) 0.0218(15) Uani 1 1 d .
H20A H 0.1052 0.5884 -0.3759 0.026 Uiso 1 1 calc R
C21 C 0.1921(8) 0.4953(3) -0.2990(5) 0.0189(14) Uani 1 1 d .
C22 C 0.2471(8) 0.4630(4) -0.3786(5) 0.0252(14) Uani 1 1 d .
H22A H 0.2393 0.4877 -0.4425 0.030 Uiso 1 1 calc R
C23 C 0.3113(8) 0.3965(4) -0.3649(5) 0.0284(17) Uani 1 1 d .
H23A H 0.3579 0.3763 -0.4162 0.034 Uiso 1 1 calc R
C24 C 0.3088(8) 0.3575(4) -0.2744(5) 0.0231(15) Uani 1 1 d .
H24A H 0.3472 0.3100 -0.2681 0.028 Uiso 1 1 calc R
C25 C 0.2525(7) 0.3859(3) -0.1950(4) 0.0148(13) Uani 1 1 d .
C26 C 0.2062(7) 0.4583(3) -0.2028(4) 0.0141(12) Uani 1 1 d .
Pt1 Pt 0.26420(3) 0.460202(12) 0.038897(18) 0.01301(7) Uani 1 1 d .
N1 N 0.3196(6) 0.5653(3) 0.0894(4) 0.0158(11) Uani 1 1 d .
N2 N 0.1627(6) 0.4927(3) -0.1204(4) 0.0160(11) Uani 1 1 d .
S1 S 0.4585(2) 0.35715(9) 0.24046(12) 0.0214(4) Uani 1 1 d .
S2 S 0.1497(2) 0.29332(9) 0.05025(13) 0.0224(4) Uani 1 1 d .

loop_
_atom_site_aniso_label
_atom_site_aniso_U_11
_atom_site_aniso_U_22
_atom_site_aniso_U_33
_atom_site_aniso_U_23
_atom_site_aniso_U_13
_atom_site_aniso_U_12
C1 0.017(3) 0.017(3) 0.012(3) 0.003(2) 0.006(3) -0.006(3)
C2 0.012(3) 0.017(4) 0.019(3) -0.003(2) 0.004(3) -0.005(2)
C3 0.023(3) 0.023(4) 0.014(3) -0.004(3) 0.008(3) -0.004(3)
C4 0.026(4) 0.025(4) 0.013(3) -0.001(3) 0.005(3) -0.005(3)
C5 0.018(3) 0.021(3) 0.015(3) -0.001(3) 0.007(3) -0.003(3)
C6 0.016(3) 0.018(4) 0.028(4) 0.004(3) 0.000(3) -0.005(3)
C7 0.017(3) 0.006(3) 0.031(4) -0.006(3) -0.001(3) -0.004(3)
C8 0.018(3) 0.020(4) 0.026(3) -0.008(3) 0.003(3) -0.004(3)
C9 0.026(4) 0.017(3) 0.017(3) -0.007(3) 0.000(3) 0.004(3)
C10 0.025(4) 0.038(4) 0.018(3) -0.012(3) 0.005(3) 0.007(3)
C11 0.022(4) 0.025(4) 0.019(3) -0.002(3) 0.008(3) -0.002(3)
C12 0.012(3) 0.019(3) 0.020(3) -0.008(3) 0.006(2) -0.002(3)
C13 0.013(3) 0.019(3) 0.017(3) 0.000(3) 0.004(3) -0.005(3)
C14 0.018(3) 0.015(3) 0.017(3) 0.002(2) 0.006(3) -0.002(3)
C15 0.013(3) 0.013(3) 0.017(3) -0.004(2) 0.002(2) -0.004(3)
C16 0.025(4) 0.021(4) 0.016(3) -0.005(3) 0.006(3) -0.001(3)
C17 0.023(4) 0.017(3) 0.022(3) -0.001(3) 0.000(3) -0.001(3)
C18 0.019(3) 0.017(4) 0.023(3) 0.001(3) 0.005(3) -0.007(3)
C19 0.019(3) 0.019(3) 0.029(4) 0.005(3) 0.009(3) 0.003(3)
C20 0.023(4) 0.021(3) 0.018(3) 0.009(3) 0.000(3) -0.003(3)
C21 0.022(4) 0.018(3) 0.016(3) 0.005(3) 0.005(3) -0.001(3)
C22 0.020(3) 0.030(4) 0.027(3) 0.005(3) 0.010(3) -0.005(3)
C23 0.021(4) 0.044(5) 0.022(4) -0.009(3) 0.010(3) -0.009(3)
C24 0.023(4) 0.025(4) 0.021(3) -0.006(3) 0.005(3) -0.002(3)
C25 0.010(3) 0.021(3) 0.011(3) -0.008(2) 0.000(2) -0.001(3)
C26 0.012(3) 0.017(3) 0.015(3) 0.000(3) 0.007(2) 0.001(3)
Pt1 0.01506(11) 0.01320(11) 0.01184(10) -0.00019(11) 0.00560(8) -0.00001(13)
N1 0.017(3) 0.013(3) 0.017(3) 0.002(2) 0.003(2) 0.001(2)
N2 0.016(3) 0.009(3) 0.026(3) 0.000(2) 0.011(2) 0.000(2)
S1 0.0264(9) 0.0184(9) 0.0186(8) 0.0016(6) 0.0053(7) 0.0047(7)
S2 0.0316(10) 0.0163(8) 0.0201(8) 0.0012(7) 0.0086(7) -0.0034(7)

loop_
_atom_type_symbol
_atom_type_description
_atom_type_scat_dispersion_real
_atom_type_scat_dispersion_imag
_atom_type_scat_source
C C 0.0033 0.0016 'International Tables Vol C Tables 4.2.6.8 and 6.1.1.4'
H H 0.0000 0.0000 'International Tables Vol C Tables 4.2.6.8 and 6.1.1.4'
N N 0.0061 0.0033 'International Tables Vol C Tables 4.2.6.8 and 6.1.1.4'
S S 0.1246 0.1234 'International Tables Vol C Tables 4.2.6.8 and 6.1.1.4'
Pt Pt -1.7033 8.3905 'International Tables Vol C Tables 4.2.6.8 and 6.1.1.4'

loop_
_geom_angle_atom_site_label_1
_geom_angle_atom_site_label_2
_geom_angle_atom_site_label_3
_geom_angle
C2 C1 S1 109.6(4)
C2 C1 Pt1 124.8(5)
S1 C1 Pt1 125.6(3)
C1 C2 C3 112.6(5)
C1 C2 C12 125.0(6)
C3 C2 C12 122.2(5)
C4 C3 C2 114.3(6)
C3 C4 S1 110.5(5)
N1 C5 C6 124.2(6)
C7 C6 C5 118.7(6)
C6 C7 C8 119.1(6)
C7 C8 C13 119.8(6)
C7 C8 C9 121.0(6)
C13 C8 C9 119.2(6)
C10 C9 C8 119.9(6)
C9 C10 C11 120.1(6)
C12 C11 C10 122.6(6)
C11 C12 C13 117.7(6)
C11 C12 C2 120.5(6)
C13 C12 C2 121.4(5)
N1 C13 C12 120.9(5)
N1 C13 C8 119.1(5)
C12 C13 C8 119.8(6)
C15 C14 S2 107.8(4)
C15 C14 Pt1 125.5(4)
S2 C14 Pt1 126.7(3)
C14 C15 C16 114.9(6)
C14 C15 C25 123.6(5)
C16 C15 C25 121.4(5)
C17 C16 C15 112.8(6)
C16 C17 S2 110.5(5)
N2 C18 C19 123.2(6)
C20 C19 C18 118.6(6)
C19 C20 C21 120.2(6)
C22 C21 C20 122.1(6)
C22 C21 C26 119.5(6)
C20 C21 C26 118.3(6)
C23 C22 C21 120.4(6)
C22 C23 C24 119.8(6)
C25 C24 C23 122.2(6)
C24 C25 C26 117.8(6)
C24 C25 C15 120.2(6)
C26 C25 C15 121.5(5)
N2 C26 C21 119.3(6)
N2 C26 C25 121.2(5)
C21 C26 C25 119.4(5)
C14 Pt1 C1 97.0(2)
C14 Pt1 N1 177.3(2)
C1 Pt1 N1 85.6(2)
C14 Pt1 N2 85.9(2)
C1 Pt1 N2 176.4(2)
N1 Pt1 N2 91.51(18)
C5 N1 C13 118.0(5)
C5 N1 Pt1 118.4(4)
C13 N1 Pt1 122.4(4)
C18 N2 C26 119.4(5)
C18 N2 Pt1 118.1(4)
C26 N2 Pt1 121.3(4)
C4 S1 C1 93.0(3)
C17 S2 C14 93.9(3)

loop_
_geom_bond_atom_site_label_1
_geom_bond_atom_site_label_2
_geom_bond_distance
C1 C2 1.370(8)
C1 S1 1.748(6)
C1 Pt1 1.976(6)
C2 C3 1.440(8)
C2 C12 1.470(8)
C3 C4 1.343(8)
C4 S1 1.727(6)
C5 N1 1.339(7)
C5 C6 1.391(8)
C6 C7 1.369(9)
C7 C8 1.401(9)
C8 C13 1.427(8)
C8 C9 1.420(8)
C9 C10 1.366(9)
C10 C11 1.404(9)
C11 C12 1.380(8)
C12 C13 1.421(8)
C13 N1 1.389(8)
C14 C15 1.380(8)
C14 S2 1.742(6)
C14 Pt1 1.966(6)
C15 C16 1.418(8)
C15 C25 1.489(8)
C16 C17 1.363(9)
C17 S2 1.717(6)
C18 N2 1.312(7)
C18 C19 1.413(8)
C19 C20 1.366(9)
C20 C21 1.410(9)
C21 C22 1.400(9)
C21 C26 1.426(8)
C22 C23 1.359(9)
C23 C24 1.410(9)
C24 C25 1.374(8)
C25 C26 1.420(8)
C26 N2 1.401(7)
Pt1 N1 2.107(5)
Pt1 N2 2.115(5)
